data_4083025
loop_
_publ_author_name
'Rit, Arnab'
'Spaniol, Thomas P.'
'Maron, Laurent'
'Okuda, Jun'

_publ_section_title
;
 Mixed Alkyl Hydrido Complexes of Zinc: Synthesis, Structure, and
 Reactivity
;
_journal_issue 8
_journal_name_full Organometallics
_journal_page_first 2039
_journal_paper_doi 10.1021/om500190c
_journal_volume 33
_journal_year 2014
_chemical_formula_moiety 'C51 H66 N4 O6 Zn3, C48 H60 N4 O4 Zn2, C4 H10 O'
_chemical_formula_sum 'C103 H136 N8 O11 Zn5'
_chemical_formula_weight 1989.05
_chemical_name_systematic
;
 ?
;
_space_group_IT_number 14
_symmetry_cell_setting monoclinic
_symmetry_space_group_name_Hall '-P 2ybc'
_symmetry_space_group_name_H-M 'P 1 21/c 1'
_atom_sites_solution_hydrogens geom
_atom_sites_solution_primary direct
_atom_sites_solution_secondary difmap
_audit_creation_method SHELXL-97
_cell_angle_alpha 90.00
_cell_angle_beta 114.178(2)
_cell_angle_gamma 90.00
_cell_formula_units_Z 4
_cell_length_a 22.6236(10)
_cell_length_b 15.9132(7)
_cell_length_c 30.8713(11)
_cell_measurement_reflns_used 5876
_cell_measurement_temperature 100(2)
_cell_measurement_theta_max 19.12
_cell_measurement_theta_min 2.21
_cell_volume 10139.1(7)
_computing_cell_refinement 'Bruker SAINT'
_computing_data_collection 'Bruker APEX'
_computing_data_reduction 'Bruker SAINT'
_computing_molecular_graphics 'ORTEP-III (Farrugia, 1999)'
_computing_structure_refinement 'SHELXL-97 (Sheldrick, 1997)'
_computing_structure_solution 'SIR-92 (Altomare 1992)'
_diffrn_ambient_temperature 100(2)
_diffrn_measured_fraction_theta_full 0.998
_diffrn_measured_fraction_theta_max 0.998
_diffrn_measurement_device_type 'Bruker APEX-I CCD'
_diffrn_measurement_method '\w scans'
_diffrn_radiation_monochromator 'multilayer optics'
_diffrn_radiation_source microsource
_diffrn_radiation_type MoK\a
_diffrn_radiation_wavelength 0.71073
_diffrn_reflns_av_R_equivalents 0.1074
_diffrn_reflns_av_sigmaI/netI 0.0957
_diffrn_reflns_limit_h_max 28
_diffrn_reflns_limit_h_min -28
_diffrn_reflns_limit_k_max 19
_diffrn_reflns_limit_k_min -19
_diffrn_reflns_limit_l_max 38
_diffrn_reflns_limit_l_min -38
_diffrn_reflns_number 121487
_diffrn_reflns_theta_full 26.43
_diffrn_reflns_theta_max 26.43
_diffrn_reflns_theta_min 1.47
_exptl_absorpt_coefficient_mu 1.226
_exptl_absorpt_correction_T_max 0.8569
_exptl_absorpt_correction_T_min 0.7491
_exptl_absorpt_correction_type multi-scan
_exptl_absorpt_process_details 'Sadabs Bruker'
_exptl_crystal_colour colourless
_exptl_crystal_density_diffrn 1.303
_exptl_crystal_density_method 'not measured'
_exptl_crystal_description prism
_exptl_crystal_F_000 4192
_exptl_crystal_size_max 0.25
_exptl_crystal_size_mid 0.15
_exptl_crystal_size_min 0.13
_refine_diff_density_max 2.691
_refine_diff_density_min -2.437
_refine_diff_density_rms 0.096
_refine_ls_extinction_method none
_refine_ls_goodness_of_fit_ref 1.025
_refine_ls_hydrogen_treatment constr
_refine_ls_matrix_type full
_refine_ls_number_parameters 1175
_refine_ls_number_reflns 20847
_refine_ls_number_restraints 0
_refine_ls_restrained_S_all 1.025
_refine_ls_R_factor_all 0.1173
_refine_ls_R_factor_gt 0.0634
_refine_ls_shift/su_max 0.002
_refine_ls_shift/su_mean 0.000
_refine_ls_structure_factor_coef Fsqd
_refine_ls_weighting_details 'calc w=1/[\s^2^(Fo^2^)+(0.0697P)^2^+2.9147P] where P=(Fo^2^+2Fc^2^)/3'
_refine_ls_weighting_scheme calc
_refine_ls_wR_factor_gt 0.1413
_refine_ls_wR_factor_ref 0.1690
_reflns_number_gt 12438
_reflns_number_total 20847
_reflns_threshold_expression >2sigma(I)
_cod_data_source_file om500190c_si_002.cif
_cod_data_source_block 5b.6
_cod_depositor_comments 'Adding full bibliography for 4083022--4083025.cif.'
_cod_original_sg_symbol_Hall '-P 2YBC'
_cod_original_sg_symbol_H-M 'P 1 21/C 1'
_cod_database_code 4083025

loop_
_symmetry_equiv_pos_as_xyz
'x, y, z'
'-x, y+1/2, -z+1/2'
'-x, -y, -z'
'x, -y-1/2, z-1/2'

loop_
_atom_site_label
_atom_site_type_symbol
_atom_site_fract_x
_atom_site_fract_y
_atom_site_fract_z
_atom_site_U_iso_or_equiv
_atom_site_adp_type
_atom_site_occupancy
_atom_site_symmetry_multiplicity
_atom_site_calc_flag
_atom_site_refinement_flags
Zn1 Zn 0.34381(3) 0.15901(3) 0.741067(19) 0.02777(14) Uani 1 1 d .
Zn2 Zn 0.40564(3) -0.01573(4) 0.824088(19) 0.02845(14) Uani 1 1 d .
Zn3 Zn 0.23172(3) 0.72317(4) 0.96714(2) 0.03332(15) Uani 1 1 d .
Zn4 Zn 0.16683(3) 0.58854(4) 0.78572(2) 0.03256(15) Uani 1 1 d .
Zn5 Zn 0.08146(4) 0.73606(4) 0.83160(3) 0.0580(2) Uani 1 1 d .
O1 O 0.32481(16) 0.1862(2) 0.79790(11) 0.0329(8) Uani 1 1 d .
O2 O 0.38624(17) 0.0947(2) 0.85417(11) 0.0371(9) Uani 1 1 d .
O3 O 0.36548(15) 0.03329(19) 0.75632(11) 0.0282(7) Uani 1 1 d .
O4 O 0.37702(16) -0.0899(2) 0.72602(12) 0.0379(9) Uani 1 1 d .
O5 O 0.1669(2) 0.6425(3) 0.91831(16) 0.0733(15) Uani 1 1 d .
O6 O 0.14970(18) 0.6437(2) 0.84245(14) 0.0446(10) Uani 1 1 d .
O7 O 0.2142(2) 0.8179(3) 0.92112(16) 0.0715(14) Uani 1 1 d .
O8 O 0.1294(2) 0.8454(3) 0.85662(16) 0.0717(14) Uani 1 1 d .
O9 O 0.14377(17) 0.6907(2) 0.74276(13) 0.0415(9) Uani 1 1 d .
O10 O 0.0781(2) 0.7642(2) 0.76554(17) 0.0612(12) Uani 1 1 d .
N1 N 0.46858(18) 0.2695(2) 0.78961(13) 0.0277(9) Uani 1 1 d .
N2 N 0.46442(18) 0.2085(2) 0.72730(13) 0.0262(9) Uani 1 1 d .
N3 N 0.35310(18) -0.1515(2) 0.86902(14) 0.0290(9) Uani 1 1 d .
N4 N 0.27673(19) -0.1144(2) 0.80401(14) 0.0296(9) Uani 1 1 d .
N5 N 0.17845(19) 0.8396(2) 1.02262(13) 0.0298(9) Uani 1 1 d .
N6 N 0.17298(19) 0.7107(2) 1.03998(13) 0.0298(9) Uani 1 1 d .
N7 N 0.0786(2) 0.4435(3) 0.77957(16) 0.0373(10) Uani 1 1 d .
N8 N 0.0326(2) 0.5183(3) 0.71748(16) 0.0393(11) Uani 1 1 d .
C1 C 0.3522(2) 0.1583(3) 0.83892(18) 0.0359(12) Uani 1 1 d .
H1 H 0.3461 0.1909 0.8625 0.043 Uiso 1 1 calc R
C2 C 0.3605(2) -0.0170(3) 0.72201(17) 0.0288(11) Uani 1 1 d .
H2 H 0.3422 0.0055 0.6908 0.035 Uiso 1 1 calc R
C3 C 0.2651(2) 0.1721(3) 0.67967(17) 0.0356(12) Uani 1 1 d .
H3A H 0.2796 0.1873 0.6545 0.043 Uiso 1 1 calc R
H3B H 0.2431 0.1169 0.6711 0.043 Uiso 1 1 calc R
C4 C 0.2167(3) 0.2362(4) 0.6800(2) 0.0526(16) Uani 1 1 d .
H4A H 0.2020 0.2223 0.7049 0.079 Uiso 1 1 calc R
H4B H 0.1795 0.2363 0.6491 0.079 Uiso 1 1 calc R
H4C H 0.2369 0.2920 0.6861 0.079 Uiso 1 1 calc R
C5 C 0.5007(2) -0.0328(4) 0.84705(18) 0.0398(13) Uani 1 1 d .
H5A H 0.5075 -0.0870 0.8341 0.048 Uiso 1 1 calc R
H5B H 0.5175 0.0118 0.8327 0.048 Uiso 1 1 calc R
C6 C 0.5422(3) -0.0332(3) 0.89939(19) 0.0428(14) Uani 1 1 d .
H6A H 0.5359 0.0194 0.9135 0.064 Uiso 1 1 calc R
H6B H 0.5878 -0.0385 0.9047 0.064 Uiso 1 1 calc R
H6C H 0.5300 -0.0807 0.9142 0.064 Uiso 1 1 calc R
C7 C 0.4325(2) 0.2141(3) 0.75585(16) 0.0256(10) Uani 1 1 d .
C8 C 0.5215(2) 0.2981(3) 0.78187(18) 0.0348(12) Uani 1 1 d .
H8 H 0.5534 0.3371 0.8008 0.042 Uiso 1 1 calc R
C9 C 0.5189(2) 0.2599(3) 0.74271(18) 0.0356(12) Uani 1 1 d .
H9 H 0.5483 0.2666 0.7282 0.043 Uiso 1 1 calc R
C10 C 0.4553(2) 0.3027(3) 0.82815(16) 0.0271(11) Uani 1 1 d .
C11 C 0.4956(2) 0.2792(3) 0.87416(17) 0.0302(11) Uani 1 1 d .
C12 C 0.4866(2) 0.3193(3) 0.91163(17) 0.0333(12) Uani 1 1 d .
H12 H 0.5134 0.3044 0.9435 0.040 Uiso 1 1 calc R
C13 C 0.4392(3) 0.3803(3) 0.90291(18) 0.0353(12) Uani 1 1 d .
C14 C 0.3992(2) 0.3989(3) 0.85666(19) 0.0337(12) Uani 1 1 d .
H14 H 0.3656 0.4390 0.8507 0.040 Uiso 1 1 calc R
C15 C 0.4058(2) 0.3615(3) 0.81807(17) 0.0278(11) Uani 1 1 d .
C16 C 0.5466(2) 0.2127(3) 0.88476(18) 0.0379(13) Uani 1 1 d .
H16A H 0.5272 0.1619 0.8665 0.057 Uiso 1 1 calc R
H16B H 0.5649 0.1996 0.9188 0.057 Uiso 1 1 calc R
H16C H 0.5811 0.2331 0.8759 0.057 Uiso 1 1 calc R
C17 C 0.4332(3) 0.4267(4) 0.9438(2) 0.0523(16) Uani 1 1 d .
H17A H 0.4575 0.4796 0.9495 0.078 Uiso 1 1 calc R
H17B H 0.4509 0.3919 0.9725 0.078 Uiso 1 1 calc R
H17C H 0.3875 0.4388 0.9360 0.078 Uiso 1 1 calc R
C18 C 0.3602(2) 0.3817(3) 0.76797(17) 0.0376(13) Uani 1 1 d .
H18A H 0.3268 0.3381 0.7561 0.056 Uiso 1 1 calc R
H18B H 0.3843 0.3839 0.7479 0.056 Uiso 1 1 calc R
H18C H 0.3397 0.4363 0.7672 0.056 Uiso 1 1 calc R
C19 C 0.4453(2) 0.1567(3) 0.68536(16) 0.0258(10) Uani 1 1 d .
C20 C 0.4029(2) 0.1902(3) 0.64221(17) 0.0291(11) Uani 1 1 d .
C21 C 0.3877(2) 0.1393(3) 0.60196(17) 0.0305(11) Uani 1 1 d .
H21 H 0.3581 0.1598 0.5720 0.037 Uiso 1 1 calc R
C22 C 0.4142(2) 0.0603(3) 0.60432(17) 0.0296(11) Uani 1 1 d .
C23 C 0.4560(2) 0.0302(3) 0.64807(18) 0.0324(12) Uani 1 1 d .
H23 H 0.4740 -0.0244 0.6501 0.039 Uiso 1 1 calc R
C24 C 0.4727(2) 0.0775(3) 0.68947(17) 0.0301(11) Uani 1 1 d .
C25 C 0.3760(3) 0.2776(3) 0.63800(18) 0.0368(12) Uani 1 1 d .
H25A H 0.3577 0.2854 0.6615 0.055 Uiso 1 1 calc R
H25B H 0.3420 0.2858 0.6060 0.055 Uiso 1 1 calc R
H25C H 0.4107 0.3186 0.6437 0.055 Uiso 1 1 calc R
C26 C 0.3980(3) 0.0088(3) 0.55987(17) 0.0420(14) Uani 1 1 d .
H26A H 0.4202 -0.0455 0.5682 0.063 Uiso 1 1 calc R
H26B H 0.4121 0.0388 0.5381 0.063 Uiso 1 1 calc R
H26C H 0.3511 -0.0004 0.5445 0.063 Uiso 1 1 calc R
C27 C 0.5186(3) 0.0432(3) 0.73644(17) 0.0404(13) Uani 1 1 d .
H27A H 0.5601 0.0729 0.7468 0.061 Uiso 1 1 calc R
H27B H 0.5254 -0.0169 0.7333 0.061 Uiso 1 1 calc R
H27C H 0.5003 0.0513 0.7599 0.061 Uiso 1 1 calc R
C28 C 0.3400(2) -0.0976(3) 0.83201(15) 0.0258(10) Uani 1 1 d .
C29 C 0.2996(2) -0.1988(3) 0.86405(18) 0.0377(13) Uani 1 1 d .
H29 H 0.2973 -0.2400 0.8856 0.045 Uiso 1 1 calc R
C30 C 0.2521(3) -0.1760(3) 0.82377(19) 0.0388(13) Uani 1 1 d .
H30 H 0.2092 -0.1976 0.8108 0.047 Uiso 1 1 calc R
C31 C 0.4138(2) -0.1600(3) 0.90993(16) 0.0270(11) Uani 1 1 d .
C32 C 0.4553(2) -0.2250(3) 0.91031(17) 0.0328(12) Uani 1 1 d .
C33 C 0.5125(3) -0.2340(3) 0.95062(18) 0.0372(13) Uani 1 1 d .
H33 H 0.5418 -0.2773 0.9515 0.045 Uiso 1 1 calc R
C34 C 0.5280(2) -0.1817(3) 0.98973(17) 0.0341(12) Uani 1 1 d .
C35 C 0.4840(3) -0.1194(3) 0.98849(17) 0.0357(12) Uani 1 1 d .
H35 H 0.4936 -0.0841 1.0153 0.043 Uiso 1 1 calc R
C36 C 0.4265(2) -0.1080(3) 0.94869(17) 0.0316(12) Uani 1 1 d .
C37 C 0.4382(3) -0.2844(4) 0.86917(19) 0.0463(15) Uani 1 1 d .
H37A H 0.4773 -0.3141 0.8713 0.070 Uiso 1 1 calc R
H37B H 0.4200 -0.2527 0.8394 0.070 Uiso 1 1 calc R
H37C H 0.4063 -0.3252 0.8700 0.070 Uiso 1 1 calc R
C38 C 0.5920(3) -0.1901(4) 1.03212(18) 0.0464(15) Uani 1 1 d .
H38A H 0.6264 -0.1656 1.0246 0.070 Uiso 1 1 calc R
H38B H 0.6013 -0.2497 1.0400 0.070 Uiso 1 1 calc R
H38C H 0.5898 -0.1606 1.0593 0.070 Uiso 1 1 calc R
C39 C 0.3789(3) -0.0412(3) 0.94778(19) 0.0436(14) Uani 1 1 d .
H39A H 0.3957 -0.0112 0.9782 0.065 Uiso 1 1 calc R
H39B H 0.3374 -0.0675 0.9426 0.065 Uiso 1 1 calc R
H39C H 0.3727 -0.0016 0.9220 0.065 Uiso 1 1 calc R
C40 C 0.2364(2) -0.0727(3) 0.76041(16) 0.0305(11) Uani 1 1 d .
C41 C 0.2065(2) 0.0023(3) 0.76297(17) 0.0310(11) Uani 1 1 d .
C42 C 0.1643(2) 0.0386(3) 0.72094(18) 0.0374(13) Uani 1 1 d .
H42 H 0.1432 0.0897 0.7219 0.045 Uiso 1 1 calc R
C43 C 0.1523(2) 0.0020(4) 0.67734(18) 0.0376(13) Uani 1 1 d .
C44 C 0.1826(2) -0.0722(4) 0.67619(18) 0.0385(13) Uani 1 1 d .
H44 H 0.1743 -0.0969 0.6462 0.046 Uiso 1 1 calc R
C45 C 0.2250(2) -0.1129(3) 0.71718(17) 0.0346(12) Uani 1 1 d .
C46 C 0.2172(2) 0.0417(3) 0.81018(17) 0.0381(13) Uani 1 1 d .
H46A H 0.1900 0.0133 0.8235 0.057 Uiso 1 1 calc R
H46B H 0.2056 0.1014 0.8055 0.057 Uiso 1 1 calc R
H46C H 0.2628 0.0360 0.8321 0.057 Uiso 1 1 calc R
C47 C 0.1067(3) 0.0439(4) 0.63154(18) 0.0455(15) Uani 1 1 d .
H47A H 0.1303 0.0871 0.6224 0.068 Uiso 1 1 calc R
H47B H 0.0706 0.0698 0.6364 0.068 Uiso 1 1 calc R
H47C H 0.0899 0.0017 0.6063 0.068 Uiso 1 1 calc R
C48 C 0.2552(3) -0.1963(3) 0.71552(19) 0.0421(13) Uani 1 1 d .
H48A H 0.2340 -0.2406 0.7260 0.063 Uiso 1 1 calc R
H48B H 0.3015 -0.1948 0.7366 0.063 Uiso 1 1 calc R
H48C H 0.2499 -0.2078 0.6829 0.063 Uiso 1 1 calc R
C49 C 0.1783(3) 0.6186(4) 0.8840(2) 0.0511(16) Uani 1 1 d .
H49 H 0.2114 0.5778 0.8901 0.061 Uiso 1 1 calc R
C50 C 0.1790(2) 0.8655(3) 0.89109(17) 0.0318(11) Uani 1 1 d .
H50 H 0.1906 0.9233 0.8944 0.038 Uiso 1 1 calc R
C51 C 0.1048(3) 0.7483(4) 0.7390(2) 0.0510(16) Uani 1 1 d .
H51 H 0.0945 0.7844 0.7124 0.061 Uiso 1 1 calc R
C52 C 0.3256(3) 0.6929(5) 0.9867(2) 0.071(2) Uani 1 1 d .
H52A H 0.3487 0.7452 0.9858 0.085 Uiso 1 1 calc R
H52B H 0.3427 0.6751 1.0204 0.085 Uiso 1 1 calc R
C53 C 0.3447(3) 0.6294(4) 0.9614(2) 0.0619(19) Uani 1 1 d .
H53A H 0.3258 0.5752 0.9640 0.093 Uiso 1 1 calc R
H53B H 0.3921 0.6247 0.9751 0.093 Uiso 1 1 calc R
H53C H 0.3292 0.6452 0.9279 0.093 Uiso 1 1 calc R
C54 C 0.2598(3) 0.5608(4) 0.8091(2) 0.0530(16) Uani 1 1 d .
H54A H 0.2809 0.5783 0.8428 0.064 Uiso 1 1 calc R
H54B H 0.2636 0.4989 0.8084 0.064 Uiso 1 1 calc R
C55 C 0.2970(3) 0.5967(4) 0.7844(3) 0.068(2) Uani 1 1 d .
H55A H 0.2774 0.5800 0.7509 0.101 Uiso 1 1 calc R
H55B H 0.3417 0.5760 0.7991 0.101 Uiso 1 1 calc R
H55C H 0.2970 0.6581 0.7867 0.101 Uiso 1 1 calc R
C56 C -0.0018(4) 0.7205(5) 0.8366(3) 0.090(3) Uani 1 1 d .
H56A H -0.0356 0.7166 0.8038 0.108 Uiso 1 1 calc R
H56B H 0.0000 0.6650 0.8515 0.108 Uiso 1 1 calc R
C57 C -0.0228(4) 0.7755(5) 0.8596(4) 0.124(4) Uani 1 1 d .
H57A H -0.0050 0.7610 0.8934 0.186 Uiso 1 1 calc R
H57B H -0.0702 0.7738 0.8466 0.186 Uiso 1 1 calc R
H57C H -0.0086 0.8321 0.8557 0.186 Uiso 1 1 calc R
C58 C 0.1874(2) 0.7602(3) 1.00974(16) 0.0291(11) Uani 1 1 d .
C59 C 0.1596(2) 0.8389(3) 1.05978(18) 0.0375(13) Uani 1 1 d .
H59 H 0.1508 0.8864 1.0748 0.045 Uiso 1 1 calc R
C60 C 0.1561(2) 0.7586(3) 1.07063(17) 0.0351(12) Uani 1 1 d .
H60 H 0.1442 0.7381 1.0949 0.042 Uiso 1 1 calc R
C61 C 0.1860(2) 0.9159(3) 0.99986(17) 0.0311(11) Uani 1 1 d .
C62 C 0.2478(2) 0.9455(3) 1.00936(18) 0.0358(12) Uani 1 1 d .
C63 C 0.2530(3) 1.0191(3) 0.9870(2) 0.0417(13) Uani 1 1 d .
H63 H 0.2949 1.0410 0.9935 0.050 Uiso 1 1 calc R
C64 C 0.1991(3) 1.0614(3) 0.9557(2) 0.0402(13) Uani 1 1 d .
C65 C 0.1386(3) 1.0315(3) 0.94780(19) 0.0431(14) Uani 1 1 d .
H65 H 0.1013 1.0613 0.9271 0.052 Uiso 1 1 calc R
C66 C 0.1308(2) 0.9580(3) 0.96958(19) 0.0372(13) Uani 1 1 d .
C67 C 0.3075(3) 0.8981(3) 1.0413(2) 0.0487(15) Uani 1 1 d .
H67A H 0.3013 0.8765 1.0688 0.073 Uiso 1 1 calc R
H67B H 0.3450 0.9360 1.0520 0.073 Uiso 1 1 calc R
H67C H 0.3152 0.8512 1.0237 0.073 Uiso 1 1 calc R
C68 C 0.2070(3) 1.1399(4) 0.9308(2) 0.0628(18) Uani 1 1 d .
H68A H 0.1876 1.1307 0.8964 0.094 Uiso 1 1 calc R
H68B H 0.2532 1.1526 0.9412 0.094 Uiso 1 1 calc R
H68C H 0.1853 1.1872 0.9386 0.094 Uiso 1 1 calc R
C69 C 0.0635(3) 0.9261(4) 0.9599(2) 0.0624(19) Uani 1 1 d .
H69A H 0.0588 0.8684 0.9479 0.094 Uiso 1 1 calc R
H69B H 0.0312 0.9622 0.9362 0.094 Uiso 1 1 calc R
H69C H 0.0570 0.9271 0.9894 0.094 Uiso 1 1 calc R
C70 C 0.1754(2) 0.6201(3) 1.04054(17) 0.0295(11) Uani 1 1 d .
C71 C 0.1191(3) 0.5771(3) 1.01178(17) 0.0341(12) Uani 1 1 d .
C72 C 0.1217(3) 0.4899(3) 1.01413(17) 0.0384(13) Uani 1 1 d .
H72 H 0.0842 0.4589 0.9950 0.046 Uiso 1 1 calc R
C73 C 0.1770(3) 0.4460(3) 1.04346(18) 0.0373(13) Uani 1 1 d .
C74 C 0.2308(3) 0.4921(3) 1.07103(17) 0.0351(12) Uani 1 1 d .
H74 H 0.2687 0.4632 1.0915 0.042 Uiso 1 1 calc R
C75 C 0.2317(2) 0.5797(3) 1.07003(17) 0.0318(12) Uani 1 1 d .
C76 C 0.0587(3) 0.6221(4) 0.9792(2) 0.0517(16) Uani 1 1 d .
H76A H 0.0483 0.6667 0.9968 0.078 Uiso 1 1 calc R
H76B H 0.0227 0.5822 0.9669 0.078 Uiso 1 1 calc R
H76C H 0.0659 0.6468 0.9527 0.078 Uiso 1 1 calc R
C77 C 0.1767(3) 0.3513(3) 1.0451(2) 0.0490(15) Uani 1 1 d .
H77A H 0.2212 0.3307 1.0618 0.074 Uiso 1 1 calc R
H77B H 0.1581 0.3290 1.0127 0.074 Uiso 1 1 calc R
H77C H 0.1506 0.3326 1.0619 0.074 Uiso 1 1 calc R
C78 C 0.2917(2) 0.6277(3) 1.10100(18) 0.0390(13) Uani 1 1 d .
H78A H 0.3029 0.6680 1.0815 0.059 Uiso 1 1 calc R
H78B H 0.3277 0.5884 1.1160 0.059 Uiso 1 1 calc R
H78C H 0.2835 0.6579 1.1256 0.059 Uiso 1 1 calc R
C79 C 0.0868(3) 0.5148(3) 0.75837(19) 0.0366(12) Uani 1 1 d .
C80 C 0.0202(3) 0.4043(4) 0.7524(2) 0.0494(15) Uani 1 1 d .
H80 H 0.0040 0.3540 0.7601 0.059 Uiso 1 1 calc R
C81 C -0.0083(3) 0.4504(4) 0.7139(2) 0.0498(16) Uani 1 1 d .
H81 H -0.0491 0.4395 0.6885 0.060 Uiso 1 1 calc R
C82 C 0.1245(3) 0.4154(3) 0.82531(19) 0.0348(12) Uani 1 1 d .
C83 C 0.1795(3) 0.3700(3) 0.8284(2) 0.0420(14) Uani 1 1 d .
C84 C 0.2251(3) 0.3502(3) 0.8733(2) 0.0433(14) Uani 1 1 d .
H84 H 0.2627 0.3199 0.8763 0.052 Uiso 1 1 calc R
C85 C 0.2176(3) 0.3731(3) 0.9140(2) 0.0422(14) Uani 1 1 d .
C86 C 0.1610(3) 0.4141(3) 0.9091(2) 0.0415(13) Uani 1 1 d .
H86 H 0.1547 0.4279 0.9368 0.050 Uiso 1 1 calc R
C87 C 0.1136(3) 0.4356(3) 0.8653(2) 0.0394(13) Uani 1 1 d .
C88 C 0.1882(3) 0.3451(4) 0.7842(2) 0.0524(16) Uani 1 1 d .
H88A H 0.1917 0.3957 0.7674 0.079 Uiso 1 1 calc R
H88B H 0.1507 0.3120 0.7635 0.079 Uiso 1 1 calc R
H88C H 0.2277 0.3115 0.7931 0.079 Uiso 1 1 calc R
C89 C 0.2693(3) 0.3561(4) 0.9625(2) 0.0537(16) Uani 1 1 d .
H89A H 0.2701 0.4016 0.9840 0.081 Uiso 1 1 calc R
H89B H 0.3115 0.3527 0.9606 0.081 Uiso 1 1 calc R
H89C H 0.2603 0.3027 0.9744 0.081 Uiso 1 1 calc R
C90 C 0.0531(3) 0.4823(4) 0.8607(2) 0.0500(15) Uani 1 1 d .
H90A H 0.0570 0.4992 0.8923 0.075 Uiso 1 1 calc R
H90B H 0.0153 0.4455 0.8460 0.075 Uiso 1 1 calc R
H90C H 0.0477 0.5323 0.8410 0.075 Uiso 1 1 calc R
C91 C 0.0182(2) 0.5825(3) 0.68133(19) 0.0390(13) Uani 1 1 d .
C92 C 0.0512(3) 0.5801(4) 0.6521(2) 0.0439(14) Uani 1 1 d .
C93 C 0.0360(3) 0.6436(4) 0.6173(2) 0.0527(16) Uani 1 1 d .
H93 H 0.0568 0.6429 0.5960 0.063 Uiso 1 1 calc R
C94 C -0.0083(3) 0.7072(4) 0.6129(2) 0.0515(16) Uani 1 1 d .
C95 C -0.0393(3) 0.7055(4) 0.6434(2) 0.0471(15) Uani 1 1 d .
H95 H -0.0700 0.7481 0.6407 0.057 Uiso 1 1 calc R
C96 C -0.0272(2) 0.6440(4) 0.67748(19) 0.0407(14) Uani 1 1 d .
C97 C 0.1013(3) 0.5154(4) 0.6572(2) 0.0558(17) Uani 1 1 d .
H97A H 0.1413 0.5285 0.6850 0.084 Uiso 1 1 calc R
H97B H 0.1101 0.5151 0.6287 0.084 Uiso 1 1 calc R
H97C H 0.0855 0.4599 0.6614 0.084 Uiso 1 1 calc R
C98 C -0.0221(3) 0.7752(4) 0.5754(2) 0.071(2) Uani 1 1 d .
H98A H -0.0660 0.7971 0.5666 0.107 Uiso 1 1 calc R
H98B H -0.0186 0.7514 0.5473 0.107 Uiso 1 1 calc R
H98C H 0.0093 0.8209 0.5882 0.107 Uiso 1 1 calc R
C99 C -0.0603(3) 0.6459(4) 0.7110(2) 0.0521(16) Uani 1 1 d .
H99A H -0.0814 0.5918 0.7099 0.078 Uiso 1 1 calc R
H99B H -0.0928 0.6908 0.7015 0.078 Uiso 1 1 calc R
H99C H -0.0281 0.6565 0.7434 0.078 Uiso 1 1 calc R
C100 C 0.2920(5) 0.5424(6) 0.6572(3) 0.122(4) Uani 1 1 d .
H10A H 0.2777 0.5926 0.6371 0.184 Uiso 1 1 calc R
H10B H 0.3394 0.5419 0.6732 0.184 Uiso 1 1 calc R
H10C H 0.2736 0.5430 0.6810 0.184 Uiso 1 1 calc R
C101 C 0.2695(4) 0.4662(7) 0.6273(3) 0.107(4) Uani 1 1 d .
H10D H 0.2892 0.4656 0.6039 0.128 Uiso 1 1 calc R
H10E H 0.2854 0.4160 0.6477 0.128 Uiso 1 1 calc R
O11 O 0.2026(3) 0.4603(3) 0.60286(19) 0.0851(16) Uani 1 1 d .
C102 C 0.1840(4) 0.3897(4) 0.5746(3) 0.080(2) Uani 1 1 d .
H10F H 0.2037 0.3392 0.5938 0.096 Uiso 1 1 calc R
H10G H 0.1995 0.3938 0.5489 0.096 Uiso 1 1 calc R
C103 C 0.1097(5) 0.3819(5) 0.5528(3) 0.102(3) Uani 1 1 d .
H10H H 0.0946 0.3782 0.5783 0.153 Uiso 1 1 calc R
H10I H 0.0967 0.3311 0.5332 0.153 Uiso 1 1 calc R
H10J H 0.0904 0.4313 0.5332 0.153 Uiso 1 1 calc R

loop_
_atom_site_aniso_label
_atom_site_aniso_U_11
_atom_site_aniso_U_22
_atom_site_aniso_U_33
_atom_site_aniso_U_23
_atom_site_aniso_U_13
_atom_site_aniso_U_12
Zn1 0.0270(3) 0.0265(3) 0.0298(3) 0.0005(2) 0.0116(2) -0.0009(2)
Zn2 0.0277(3) 0.0314(3) 0.0256(3) 0.0042(2) 0.0102(2) -0.0002(3)
Zn3 0.0404(4) 0.0313(3) 0.0297(3) -0.0006(3) 0.0158(3) 0.0052(3)
Zn4 0.0261(3) 0.0319(3) 0.0376(3) -0.0061(3) 0.0110(3) -0.0025(3)
Zn5 0.0576(5) 0.0354(4) 0.1008(6) -0.0174(4) 0.0525(5) -0.0078(3)
O1 0.035(2) 0.034(2) 0.030(2) 0.0021(16) 0.0125(16) 0.0042(16)
O2 0.044(2) 0.037(2) 0.0267(19) 0.0004(16) 0.0101(17) 0.0056(18)
O3 0.0335(19) 0.0248(18) 0.0267(18) 0.0019(14) 0.0127(15) 0.0002(15)
O4 0.037(2) 0.032(2) 0.045(2) -0.0027(17) 0.0175(18) 0.0036(17)
O5 0.101(4) 0.079(3) 0.068(3) -0.042(3) 0.063(3) -0.057(3)
O6 0.050(2) 0.044(2) 0.045(2) -0.0147(19) 0.024(2) -0.0079(19)
O7 0.102(4) 0.070(3) 0.063(3) 0.029(3) 0.055(3) 0.033(3)
O8 0.050(3) 0.099(4) 0.057(3) -0.003(3) 0.013(2) 0.015(3)
O9 0.032(2) 0.029(2) 0.056(2) -0.0030(18) 0.0109(18) -0.0047(17)
O10 0.053(3) 0.043(3) 0.097(4) 0.006(2) 0.040(3) 0.013(2)
N1 0.027(2) 0.027(2) 0.027(2) -0.0025(18) 0.0096(18) -0.0031(18)
N2 0.028(2) 0.025(2) 0.024(2) -0.0016(17) 0.0104(18) -0.0030(17)
N3 0.025(2) 0.032(2) 0.032(2) 0.0064(19) 0.0140(18) 0.0019(18)
N4 0.029(2) 0.034(2) 0.028(2) 0.0069(18) 0.0145(19) -0.0012(18)
N5 0.030(2) 0.031(2) 0.027(2) -0.0010(18) 0.0105(18) 0.0038(19)
N6 0.033(2) 0.031(2) 0.025(2) 0.0028(18) 0.0104(18) 0.0056(19)
N7 0.033(2) 0.032(2) 0.046(3) -0.010(2) 0.015(2) -0.007(2)
N8 0.030(2) 0.038(3) 0.044(3) -0.009(2) 0.010(2) -0.009(2)
C1 0.037(3) 0.035(3) 0.036(3) -0.009(3) 0.015(3) 0.000(3)
C2 0.026(3) 0.035(3) 0.024(3) 0.000(2) 0.009(2) -0.001(2)
C3 0.030(3) 0.044(3) 0.029(3) 0.002(2) 0.009(2) -0.008(2)
C4 0.048(4) 0.053(4) 0.043(4) 0.004(3) 0.004(3) 0.001(3)
C5 0.029(3) 0.057(4) 0.032(3) 0.000(3) 0.012(2) 0.004(3)
C6 0.035(3) 0.042(3) 0.046(3) 0.004(3) 0.011(3) -0.006(3)
C7 0.028(3) 0.024(2) 0.022(2) 0.001(2) 0.007(2) -0.001(2)
C8 0.031(3) 0.038(3) 0.036(3) -0.003(2) 0.014(2) -0.006(2)
C9 0.026(3) 0.042(3) 0.042(3) -0.002(3) 0.017(2) -0.010(2)
C10 0.026(3) 0.026(3) 0.027(3) -0.006(2) 0.009(2) -0.004(2)
C11 0.029(3) 0.026(3) 0.033(3) -0.003(2) 0.010(2) -0.001(2)
C12 0.034(3) 0.033(3) 0.026(3) -0.006(2) 0.005(2) -0.004(2)
C13 0.041(3) 0.031(3) 0.034(3) -0.010(2) 0.016(3) -0.003(2)
C14 0.030(3) 0.022(3) 0.049(3) -0.004(2) 0.016(3) 0.000(2)
C15 0.028(3) 0.023(2) 0.029(3) 0.001(2) 0.008(2) -0.004(2)
C16 0.033(3) 0.035(3) 0.034(3) 0.001(2) 0.002(2) 0.010(2)
C17 0.059(4) 0.050(4) 0.052(4) -0.022(3) 0.027(3) -0.001(3)
C18 0.032(3) 0.032(3) 0.039(3) 0.003(2) 0.005(2) 0.003(2)
C19 0.028(3) 0.028(3) 0.023(2) -0.001(2) 0.013(2) -0.004(2)
C20 0.035(3) 0.024(3) 0.034(3) 0.002(2) 0.020(2) -0.003(2)
C21 0.028(3) 0.035(3) 0.026(3) 0.005(2) 0.008(2) -0.002(2)
C22 0.030(3) 0.032(3) 0.031(3) -0.001(2) 0.018(2) -0.001(2)
C23 0.039(3) 0.026(3) 0.039(3) 0.002(2) 0.023(3) 0.001(2)
C24 0.030(3) 0.032(3) 0.032(3) 0.007(2) 0.016(2) 0.001(2)
C25 0.041(3) 0.028(3) 0.034(3) 0.003(2) 0.008(2) 0.001(2)
C26 0.052(4) 0.044(3) 0.031(3) -0.006(3) 0.018(3) 0.000(3)
C27 0.042(3) 0.046(3) 0.033(3) 0.006(3) 0.014(3) 0.007(3)
C28 0.025(3) 0.034(3) 0.018(2) 0.002(2) 0.008(2) 0.003(2)
C29 0.034(3) 0.042(3) 0.039(3) 0.013(3) 0.017(3) -0.002(2)
C30 0.030(3) 0.045(3) 0.044(3) 0.009(3) 0.019(3) -0.007(2)
C31 0.029(3) 0.032(3) 0.024(2) 0.009(2) 0.014(2) 0.001(2)
C32 0.035(3) 0.036(3) 0.032(3) 0.003(2) 0.019(2) 0.006(2)
C33 0.039(3) 0.036(3) 0.038(3) 0.008(2) 0.017(3) 0.013(2)
C34 0.037(3) 0.034(3) 0.030(3) 0.006(2) 0.012(2) 0.006(2)
C35 0.047(3) 0.036(3) 0.027(3) -0.001(2) 0.018(3) 0.004(3)
C36 0.035(3) 0.030(3) 0.031(3) 0.004(2) 0.015(2) 0.003(2)
C37 0.040(3) 0.059(4) 0.041(3) -0.012(3) 0.017(3) 0.010(3)
C38 0.049(4) 0.044(3) 0.033(3) 0.005(3) 0.003(3) 0.010(3)
C39 0.042(3) 0.043(3) 0.044(3) -0.004(3) 0.016(3) 0.010(3)
C40 0.019(2) 0.046(3) 0.024(3) 0.009(2) 0.007(2) 0.001(2)
C41 0.026(3) 0.041(3) 0.029(3) 0.005(2) 0.014(2) 0.000(2)
C42 0.031(3) 0.046(3) 0.036(3) 0.011(3) 0.015(2) 0.010(2)
C43 0.029(3) 0.056(4) 0.029(3) 0.011(3) 0.013(2) 0.000(3)
C44 0.035(3) 0.055(4) 0.026(3) -0.001(3) 0.013(2) -0.007(3)
C45 0.029(3) 0.047(3) 0.028(3) 0.004(2) 0.012(2) -0.006(2)
C46 0.037(3) 0.048(3) 0.032(3) 0.005(3) 0.016(2) 0.009(3)
C47 0.032(3) 0.068(4) 0.035(3) 0.014(3) 0.012(3) 0.005(3)
C48 0.044(3) 0.044(3) 0.042(3) -0.002(3) 0.021(3) -0.003(3)
C49 0.051(4) 0.055(4) 0.058(4) -0.025(3) 0.033(3) -0.026(3)
C50 0.028(3) 0.036(3) 0.027(3) -0.003(2) 0.007(2) -0.004(2)
C51 0.028(3) 0.038(3) 0.075(5) 0.001(3) 0.010(3) -0.007(3)
C52 0.056(4) 0.108(6) 0.041(4) -0.018(4) 0.013(3) 0.024(4)
C53 0.046(4) 0.102(6) 0.039(4) 0.014(4) 0.019(3) 0.023(4)
C54 0.034(3) 0.066(4) 0.060(4) 0.018(3) 0.021(3) 0.010(3)
C55 0.048(4) 0.049(4) 0.106(6) 0.009(4) 0.033(4) 0.004(3)
C56 0.091(6) 0.066(5) 0.157(8) -0.053(5) 0.096(6) -0.034(4)
C57 0.127(8) 0.060(5) 0.254(13) -0.005(7) 0.149(9) 0.005(5)
C58 0.034(3) 0.025(3) 0.027(3) 0.001(2) 0.011(2) 0.000(2)
C59 0.041(3) 0.040(3) 0.033(3) -0.008(2) 0.017(3) 0.006(3)
C60 0.042(3) 0.038(3) 0.030(3) 0.003(2) 0.020(2) 0.007(2)
C61 0.037(3) 0.021(3) 0.036(3) -0.005(2) 0.017(2) 0.000(2)
C62 0.033(3) 0.034(3) 0.039(3) -0.003(2) 0.014(2) 0.005(2)
C63 0.040(3) 0.032(3) 0.058(4) -0.006(3) 0.024(3) -0.007(3)
C64 0.046(3) 0.030(3) 0.047(3) -0.001(3) 0.021(3) 0.000(3)
C65 0.046(3) 0.031(3) 0.045(3) 0.005(3) 0.011(3) 0.003(3)
C66 0.034(3) 0.033(3) 0.039(3) -0.002(2) 0.009(2) -0.001(2)
C67 0.034(3) 0.038(3) 0.062(4) -0.003(3) 0.007(3) -0.001(3)
C68 0.072(5) 0.043(4) 0.077(5) 0.009(3) 0.034(4) -0.004(3)
C69 0.032(3) 0.054(4) 0.078(5) 0.023(4) -0.001(3) -0.002(3)
C70 0.039(3) 0.027(3) 0.028(3) 0.000(2) 0.019(2) 0.001(2)
C71 0.043(3) 0.034(3) 0.022(3) 0.002(2) 0.010(2) 0.001(2)
C72 0.049(3) 0.040(3) 0.025(3) -0.006(2) 0.014(3) -0.011(3)
C73 0.051(3) 0.036(3) 0.028(3) 0.001(2) 0.020(3) -0.002(3)
C74 0.041(3) 0.040(3) 0.029(3) 0.009(2) 0.019(2) 0.009(3)
C75 0.039(3) 0.035(3) 0.025(3) 0.004(2) 0.017(2) 0.003(2)
C76 0.050(4) 0.051(4) 0.044(4) -0.006(3) 0.010(3) 0.002(3)
C77 0.072(4) 0.033(3) 0.046(4) 0.002(3) 0.028(3) 0.002(3)
C78 0.043(3) 0.037(3) 0.035(3) 0.002(2) 0.014(3) 0.000(3)
C79 0.038(3) 0.031(3) 0.043(3) -0.009(3) 0.019(3) 0.001(2)
C80 0.052(4) 0.039(3) 0.058(4) -0.012(3) 0.023(3) -0.020(3)
C81 0.038(3) 0.047(4) 0.061(4) -0.020(3) 0.017(3) -0.015(3)
C82 0.040(3) 0.023(3) 0.042(3) -0.005(2) 0.017(3) -0.004(2)
C83 0.055(4) 0.027(3) 0.050(4) -0.007(3) 0.029(3) -0.004(3)
C84 0.043(3) 0.036(3) 0.055(4) 0.000(3) 0.025(3) 0.003(3)
C85 0.048(4) 0.029(3) 0.047(4) -0.001(3) 0.016(3) -0.003(3)
C86 0.047(3) 0.038(3) 0.041(3) -0.009(3) 0.020(3) -0.002(3)
C87 0.045(3) 0.026(3) 0.051(4) -0.010(3) 0.024(3) -0.004(2)
C88 0.065(4) 0.045(4) 0.056(4) -0.010(3) 0.034(3) 0.001(3)
C89 0.051(4) 0.044(4) 0.061(4) 0.002(3) 0.017(3) 0.002(3)
C90 0.044(4) 0.051(4) 0.060(4) -0.009(3) 0.027(3) 0.002(3)
C91 0.032(3) 0.041(3) 0.038(3) -0.011(3) 0.007(2) -0.008(3)
C92 0.038(3) 0.051(4) 0.040(3) -0.012(3) 0.013(3) -0.003(3)
C93 0.051(4) 0.066(4) 0.042(4) -0.011(3) 0.020(3) -0.007(3)
C94 0.042(4) 0.059(4) 0.045(4) -0.011(3) 0.009(3) 0.001(3)
C95 0.033(3) 0.051(4) 0.045(4) -0.012(3) 0.002(3) 0.004(3)
C96 0.024(3) 0.048(4) 0.041(3) -0.012(3) 0.005(2) -0.009(3)
C97 0.053(4) 0.058(4) 0.063(4) -0.013(3) 0.030(3) 0.001(3)
C98 0.068(5) 0.078(5) 0.055(4) 0.012(4) 0.012(4) 0.012(4)
C99 0.033(3) 0.054(4) 0.067(4) -0.013(3) 0.018(3) -0.005(3)
C100 0.148(10) 0.119(9) 0.075(7) 0.006(6) 0.020(6) 0.034(7)
C101 0.049(5) 0.194(11) 0.068(6) 0.051(7) 0.014(4) 0.006(6)
O11 0.097(4) 0.084(4) 0.082(4) 0.022(3) 0.045(3) 0.019(3)
C102 0.122(7) 0.048(4) 0.098(6) 0.009(4) 0.073(6) 0.018(5)
C103 0.136(9) 0.079(6) 0.115(7) -0.012(5) 0.075(7) -0.020(6)

loop_
_atom_type_symbol
_atom_type_description
_atom_type_scat_dispersion_real
_atom_type_scat_dispersion_imag
_atom_type_scat_source
C C 0.0033 0.0016 'International Tables Vol C Tables 4.2.6.8 and 6.1.1.4'
H H 0.0000 0.0000 'International Tables Vol C Tables 4.2.6.8 and 6.1.1.4'
N N 0.0061 0.0033 'International Tables Vol C Tables 4.2.6.8 and 6.1.1.4'
O O 0.0106 0.0060 'International Tables Vol C Tables 4.2.6.8 and 6.1.1.4'
Zn Zn 0.2839 1.4301 'International Tables Vol C Tables 4.2.6.8 and 6.1.1.4'

loop_
_geom_angle_atom_site_label_1
_geom_angle_atom_site_label_2
_geom_angle_atom_site_label_3
_geom_angle
C3 Zn1 O1 112.09(17)
C3 Zn1 C7 124.79(19)
O1 Zn1 C7 104.52(16)
C3 Zn1 O3 110.51(18)
O1 Zn1 O3 97.16(13)
C7 Zn1 O3 104.04(15)
C5 Zn2 O3 112.08(17)
C5 Zn2 C28 126.7(2)
O3 Zn2 C28 108.64(15)
C5 Zn2 O2 110.20(19)
O3 Zn2 O2 92.68(13)
C28 Zn2 O2 100.59(16)
O7 Zn3 C52 105.8(3)
O7 Zn3 C58 103.51(18)
C52 Zn3 C58 127.7(2)
O7 Zn3 O5 94.3(2)
C52 Zn3 O5 114.6(2)
C58 Zn3 O5 105.14(18)
C54 Zn4 O9 111.6(2)
C54 Zn4 C79 131.2(2)
O9 Zn4 C79 104.18(18)
C54 Zn4 O6 108.5(2)
O9 Zn4 O6 97.05(15)
C79 Zn4 O6 98.55(17)
C56 Zn5 O8 117.2(2)
C56 Zn5 O6 125.2(3)
O8 Zn5 O6 107.60(16)
C56 Zn5 O10 117.1(3)
O8 Zn5 O10 89.32(18)
O6 Zn5 O10 92.17(16)
C1 O1 Zn1 127.9(3)
C1 O2 Zn2 135.9(3)
C2 O3 Zn2 116.8(3)
C2 O3 Zn1 118.6(3)
Zn2 O3 Zn1 124.17(15)
C49 O5 Zn3 118.6(4)
C49 O6 Zn5 115.9(4)
C49 O6 Zn4 121.5(4)
Zn5 O6 Zn4 122.5(2)
C50 O7 Zn3 153.6(4)
C50 O8 Zn5 135.1(4)
C51 O9 Zn4 129.3(4)
C51 O10 Zn5 142.0(4)
C7 N1 C8 111.8(4)
C7 N1 C10 127.6(4)
C8 N1 C10 120.5(4)
C7 N2 C9 111.9(4)
C7 N2 C19 125.3(4)
C9 N2 C19 122.7(4)
C28 N3 C29 111.8(4)
C28 N3 C31 126.7(4)
C29 N3 C31 121.5(4)
C28 N4 C30 111.5(4)
C28 N4 C40 127.0(4)
C30 N4 C40 121.5(4)
C58 N5 C59 111.6(4)
C58 N5 C61 125.0(4)
C59 N5 C61 123.4(4)
C58 N6 C60 111.2(4)
C58 N6 C70 124.6(4)
C60 N6 C70 124.2(4)
C79 N7 C80 111.6(5)
C79 N7 C82 123.0(4)
C80 N7 C82 125.4(5)
C79 N8 C81 111.2(5)
C79 N8 C91 125.3(4)
C81 N8 C91 123.5(5)
O2 C1 O1 130.7(5)
O2 C1 H1 114.7
O1 C1 H1 114.7
O4 C2 O3 126.1(5)
O4 C2 H2 117.0
O3 C2 H2 117.0
C4 C3 Zn1 115.6(4)
C4 C3 H3A 108.4
Zn1 C3 H3A 108.4
C4 C3 H3B 108.4
Zn1 C3 H3B 108.4
H3A C3 H3B 107.5
C3 C4 H4A 109.5
C3 C4 H4B 109.5
H4A C4 H4B 109.5
C3 C4 H4C 109.5
H4A C4 H4C 109.5
H4B C4 H4C 109.5
C6 C5 Zn2 119.5(4)
C6 C5 H5A 107.4
Zn2 C5 H5A 107.4
C6 C5 H5B 107.4
Zn2 C5 H5B 107.4
H5A C5 H5B 107.0
C5 C6 H6A 109.5
C5 C6 H6B 109.5
H6A C6 H6B 109.5
C5 C6 H6C 109.5
H6A C6 H6C 109.5
H6B C6 H6C 109.5
N2 C7 N1 103.2(4)
N2 C7 Zn1 124.0(3)
N1 C7 Zn1 132.3(3)
C9 C8 N1 106.5(4)
C9 C8 H8 126.7
N1 C8 H8 126.7
C8 C9 N2 106.5(4)
C8 C9 H9 126.8
N2 C9 H9 126.8
C11 C10 C15 122.8(4)
C11 C10 N1 118.2(4)
C15 C10 N1 118.8(4)
C10 C11 C12 117.6(4)
C10 C11 C16 122.5(4)
C12 C11 C16 119.9(4)
C13 C12 C11 121.2(5)
C13 C12 H12 119.4
C11 C12 H12 119.4
C14 C13 C12 118.7(5)
C14 C13 C17 121.0(5)
C12 C13 C17 120.3(5)
C13 C14 C15 122.7(5)
C13 C14 H14 118.6
C15 C14 H14 118.6
C10 C15 C14 117.0(4)
C10 C15 C18 121.6(4)
C14 C15 C18 121.3(4)
C11 C16 H16A 109.5
C11 C16 H16B 109.5
H16A C16 H16B 109.5
C11 C16 H16C 109.5
H16A C16 H16C 109.5
H16B C16 H16C 109.5
C13 C17 H17A 109.5
C13 C17 H17B 109.5
H17A C17 H17B 109.5
C13 C17 H17C 109.5
H17A C17 H17C 109.5
H17B C17 H17C 109.5
C15 C18 H18A 109.5
C15 C18 H18B 109.5
H18A C18 H18B 109.5
C15 C18 H18C 109.5
H18A C18 H18C 109.5
H18B C18 H18C 109.5
C24 C19 C20 122.9(4)
C24 C19 N2 118.6(4)
C20 C19 N2 118.4(4)
C19 C20 C21 116.7(4)
C19 C20 C25 122.3(4)
C21 C20 C25 121.0(4)
C22 C21 C20 122.3(5)
C22 C21 H21 118.8
C20 C21 H21 118.8
C23 C22 C21 118.5(4)
C23 C22 C26 121.0(5)
C21 C22 C26 120.5(5)
C22 C23 C24 121.9(5)
C22 C23 H23 119.0
C24 C23 H23 119.0
C19 C24 C23 117.6(4)
C19 C24 C27 121.7(5)
C23 C24 C27 120.7(4)
C20 C25 H25A 109.5
C20 C25 H25B 109.5
H25A C25 H25B 109.5
C20 C25 H25C 109.5
H25A C25 H25C 109.5
H25B C25 H25C 109.5
C22 C26 H26A 109.5
C22 C26 H26B 109.5
H26A C26 H26B 109.5
C22 C26 H26C 109.5
H26A C26 H26C 109.5
H26B C26 H26C 109.5
C24 C27 H27A 109.5
C24 C27 H27B 109.5
H27A C27 H27B 109.5
C24 C27 H27C 109.5
H27A C27 H27C 109.5
H27B C27 H27C 109.5
N3 C28 N4 102.8(4)
N3 C28 Zn2 125.3(3)
N4 C28 Zn2 132.0(3)
C30 C29 N3 107.0(4)
C30 C29 H29 126.5
N3 C29 H29 126.5
C29 C30 N4 106.9(5)
C29 C30 H30 126.5
N4 C30 H30 126.5
C36 C31 C32 122.3(4)
C36 C31 N3 119.1(4)
C32 C31 N3 118.3(4)
C33 C32 C31 117.5(5)
C33 C32 C37 121.1(5)
C31 C32 C37 121.4(5)
C32 C33 C34 122.0(5)
C32 C33 H33 119.0
C34 C33 H33 119.0
C33 C34 C35 118.6(5)
C33 C34 C38 120.9(5)
C35 C34 C38 120.5(5)
C36 C35 C34 121.1(5)
C36 C35 H35 119.4
C34 C35 H35 119.4
C31 C36 C35 118.4(4)
C31 C36 C39 120.8(5)
C35 C36 C39 120.8(5)
C32 C37 H37A 109.5
C32 C37 H37B 109.5
H37A C37 H37B 109.5
C32 C37 H37C 109.5
H37A C37 H37C 109.5
H37B C37 H37C 109.5
C34 C38 H38A 109.5
C34 C38 H38B 109.5
H38A C38 H38B 109.5
C34 C38 H38C 109.5
H38A C38 H38C 109.5
H38B C38 H38C 109.5
C36 C39 H39A 109.5
C36 C39 H39B 109.5
H39A C39 H39B 109.5
C36 C39 H39C 109.5
H39A C39 H39C 109.5
H39B C39 H39C 109.5
C41 C40 C45 122.7(4)
C41 C40 N4 118.5(4)
C45 C40 N4 118.6(4)
C42 C41 C40 118.0(5)
C42 C41 C46 120.5(5)
C40 C41 C46 121.4(4)
C41 C42 C43 121.4(5)
C41 C42 H42 119.3
C43 C42 H42 119.3
C44 C43 C42 119.0(5)
C44 C43 C47 120.6(5)
C42 C43 C47 120.5(5)
C43 C44 C45 122.8(5)
C43 C44 H44 118.6
C45 C44 H44 118.6
C44 C45 C40 116.2(5)
C44 C45 C48 122.2(5)
C40 C45 C48 121.6(5)
C41 C46 H46A 109.5
C41 C46 H46B 109.5
H46A C46 H46B 109.5
C41 C46 H46C 109.5
H46A C46 H46C 109.5
H46B C46 H46C 109.5
C43 C47 H47A 109.5
C43 C47 H47B 109.5
H47A C47 H47B 109.5
C43 C47 H47C 109.5
H47A C47 H47C 109.5
H47B C47 H47C 109.5
C45 C48 H48A 109.5
C45 C48 H48B 109.5
H48A C48 H48B 109.5
C45 C48 H48C 109.5
H48A C48 H48C 109.5
H48B C48 H48C 109.5
O6 C49 O5 125.3(7)
O6 C49 H49 117.4
O5 C49 H49 117.4
O7 C50 O8 125.4(6)
O7 C50 H50 117.3
O8 C50 H50 117.3
O10 C51 O9 127.9(6)
O10 C51 H51 116.0
O9 C51 H51 116.0
C53 C52 Zn3 121.1(5)
C53 C52 H52A 107.1
Zn3 C52 H52A 107.1
C53 C52 H52B 107.1
Zn3 C52 H52B 107.1
H52A C52 H52B 106.8
C52 C53 H53A 109.5
C52 C53 H53B 109.5
H53A C53 H53B 109.5
C52 C53 H53C 109.5
H53A C53 H53C 109.5
H53B C53 H53C 109.5
C55 C54 Zn4 118.5(4)
C55 C54 H54A 107.7
Zn4 C54 H54A 107.7
C55 C54 H54B 107.7
Zn4 C54 H54B 107.7
H54A C54 H54B 107.1
C54 C55 H55A 109.5
C54 C55 H55B 109.5
H55A C55 H55B 109.5
C54 C55 H55C 109.5
H55A C55 H55C 109.5
H55B C55 H55C 109.5
C57 C56 Zn5 121.4(6)
C57 C56 H56A 107.0
Zn5 C56 H56A 107.0
C57 C56 H56B 107.0
Zn5 C56 H56B 107.0
H56A C56 H56B 106.7
C56 C57 H57A 109.5
C56 C57 H57B 109.5
H57A C57 H57B 109.5
C56 C57 H57C 109.5
H57A C57 H57C 109.5
H57B C57 H57C 109.5
N6 C58 N5 103.3(4)
N6 C58 Zn3 126.5(3)
N5 C58 Zn3 128.8(3)
C60 C59 N5 106.8(4)
C60 C59 H59 126.6
N5 C59 H59 126.6
C59 C60 N6 107.1(4)
C59 C60 H60 126.4
N6 C60 H60 126.4
C62 C61 C66 122.0(5)
C62 C61 N5 119.4(4)
C66 C61 N5 118.6(4)
C61 C62 C63 117.7(5)
C61 C62 C67 121.6(5)
C63 C62 C67 120.7(5)
C64 C63 C62 121.9(5)
C64 C63 H63 119.0
C62 C63 H63 119.0
C65 C64 C63 119.0(5)
C65 C64 C68 120.8(5)
C63 C64 C68 120.2(5)
C64 C65 C66 121.2(5)
C64 C65 H65 119.4
C66 C65 H65 119.4
C61 C66 C65 118.2(5)
C61 C66 C69 121.8(5)
C65 C66 C69 120.1(5)
C62 C67 H67A 109.5
C62 C67 H67B 109.5
H67A C67 H67B 109.5
C62 C67 H67C 109.5
H67A C67 H67C 109.5
H67B C67 H67C 109.5
C64 C68 H68A 109.5
C64 C68 H68B 109.5
H68A C68 H68B 109.5
C64 C68 H68C 109.5
H68A C68 H68C 109.5
H68B C68 H68C 109.5
C66 C69 H69A 109.5
C66 C69 H69B 109.5
H69A C69 H69B 109.5
C66 C69 H69C 109.5
H69A C69 H69C 109.5
H69B C69 H69C 109.5
C75 C70 C71 123.0(5)
C75 C70 N6 119.6(4)
C71 C70 N6 117.5(4)
C72 C71 C70 116.6(5)
C72 C71 C76 121.2(5)
C70 C71 C76 122.2(5)
C71 C72 C73 122.8(5)
C71 C72 H72 118.6
C73 C72 H72 118.6
C74 C73 C72 117.7(5)
C74 C73 C77 121.8(5)
C72 C73 C77 120.5(5)
C73 C74 C75 122.4(5)
C73 C74 H74 118.8
C75 C74 H74 118.8
C70 C75 C74 117.5(5)
C70 C75 C78 121.8(5)
C74 C75 C78 120.7(5)
C71 C76 H76A 109.5
C71 C76 H76B 109.5
H76A C76 H76B 109.5
C71 C76 H76C 109.5
H76A C76 H76C 109.5
H76B C76 H76C 109.5
C73 C77 H77A 109.5
C73 C77 H77B 109.5
H77A C77 H77B 109.5
C73 C77 H77C 109.5
H77A C77 H77C 109.5
H77B C77 H77C 109.5
C75 C78 H78A 109.5
C75 C78 H78B 109.5
H78A C78 H78B 109.5
C75 C78 H78C 109.5
H78A C78 H78C 109.5
H78B C78 H78C 109.5
N8 C79 N7 103.4(4)
N8 C79 Zn4 132.7(4)
N7 C79 Zn4 123.8(4)
C81 C80 N7 106.7(5)
C81 C80 H80 126.6
N7 C80 H80 126.6
C80 C81 N8 107.1(5)
C80 C81 H81 126.4
N8 C81 H81 126.4
C87 C82 C83 122.1(5)
C87 C82 N7 118.7(5)
C83 C82 N7 119.2(5)
C84 C83 C82 117.4(5)
C84 C83 C88 121.7(5)
C82 C83 C88 120.8(5)
C83 C84 C85 122.1(5)
C83 C84 H84 119.0
C85 C84 H84 119.0
C84 C85 C86 118.2(5)
C84 C85 C89 121.5(5)
C86 C85 C89 120.3(5)
C87 C86 C85 122.4(5)
C87 C86 H86 118.8
C85 C86 H86 118.8
C86 C87 C82 117.5(5)
C86 C87 C90 121.5(5)
C82 C87 C90 121.0(5)
C83 C88 H88A 109.5
C83 C88 H88B 109.5
H88A C88 H88B 109.5
C83 C88 H88C 109.5
H88A C88 H88C 109.5
H88B C88 H88C 109.5
C85 C89 H89A 109.5
C85 C89 H89B 109.5
H89A C89 H89B 109.5
C85 C89 H89C 109.5
H89A C89 H89C 109.5
H89B C89 H89C 109.5
C87 C90 H90A 109.5
C87 C90 H90B 109.5
H90A C90 H90B 109.5
C87 C90 H90C 109.5
H90A C90 H90C 109.5
H90B C90 H90C 109.5
C96 C91 C92 122.7(6)
C96 C91 N8 119.2(5)
C92 C91 N8 118.1(5)
C91 C92 C93 116.6(5)
C91 C92 C97 122.5(6)
C93 C92 C97 120.8(5)
C94 C93 C92 122.3(6)
C94 C93 H93 118.8
C92 C93 H93 118.8
C95 C94 C93 117.8(6)
C95 C94 C98 121.8(6)
C93 C94 C98 120.4(6)
C96 C95 C94 122.3(6)
C96 C95 H95 118.8
C94 C95 H95 118.8
C95 C96 C91 118.3(5)
C95 C96 C99 120.7(5)
C91 C96 C99 120.9(5)
C92 C97 H97A 109.5
C92 C97 H97B 109.5
H97A C97 H97B 109.5
C92 C97 H97C 109.5
H97A C97 H97C 109.5
H97B C97 H97C 109.5
C94 C98 H98A 109.5
C94 C98 H98B 109.5
H98A C98 H98B 109.5
C94 C98 H98C 109.5
H98A C98 H98C 109.5
H98B C98 H98C 109.5
C96 C99 H99A 109.5
C96 C99 H99B 109.5
H99A C99 H99B 109.5
C96 C99 H99C 109.5
H99A C99 H99C 109.5
H99B C99 H99C 109.5
C101 C100 H10A 109.5
C101 C100 H10B 109.5
H10A C100 H10B 109.5
C101 C100 H10C 109.5
H10A C100 H10C 109.5
H10B C100 H10C 109.5
O11 C101 C100 114.3(9)
O11 C101 H10D 108.7
C100 C101 H10D 108.7
O11 C101 H10E 108.7
C100 C101 H10E 108.7
H10D C101 H10E 107.6
C102 O11 C101 112.3(7)
O11 C102 C103 109.7(6)
O11 C102 H10F 109.7
C103 C102 H10F 109.7
O11 C102 H10G 109.7
C103 C102 H10G 109.7
H10F C102 H10G 108.2
C102 C103 H10H 109.5
C102 C103 H10I 109.5
H10H C103 H10I 109.5
C102 C103 H10J 109.5
H10H C103 H10J 109.5
H10I C103 H10J 109.5

loop_
_geom_bond_atom_site_label_1
_geom_bond_atom_site_label_2
_geom_bond_distance
Zn1 C3 2.010(5)
Zn1 O1 2.017(3)
Zn1 C7 2.061(5)
Zn1 O3 2.068(3)
Zn2 C5 1.988(5)
Zn2 O3 2.063(3)
Zn2 C28 2.064(5)
Zn2 O2 2.116(3)
Zn3 O7 1.996(4)
Zn3 C52 2.015(6)
Zn3 C58 2.039(5)
Zn3 O5 2.064(4)
Zn4 C54 1.973(5)
Zn4 O9 2.027(4)
Zn4 C79 2.028(5)
Zn4 O6 2.132(4)
Zn5 C56 1.966(6)
Zn5 O8 2.028(5)
Zn5 O6 2.057(4)
Zn5 O10 2.058(5)
O1 C1 1.242(6)
O2 C1 1.241(6)
O3 C2 1.295(5)
O4 C2 1.209(5)
O5 C49 1.248(6)
O6 C49 1.242(7)
O7 C50 1.209(6)
O8 C50 1.231(6)
O9 C51 1.245(6)
O10 C51 1.226(7)
N1 C7 1.354(6)
N1 C8 1.391(6)
N1 C10 1.442(6)
N2 C7 1.353(6)
N2 C9 1.390(6)
N2 C19 1.444(6)
N3 C28 1.360(6)
N3 C29 1.380(6)
N3 C31 1.441(6)
N4 C28 1.361(6)
N4 C30 1.386(6)
N4 C40 1.441(6)
N5 C58 1.365(6)
N5 C59 1.378(6)
N5 C61 1.448(6)
N6 C58 1.360(6)
N6 C60 1.385(6)
N6 C70 1.443(6)
N7 C79 1.361(6)
N7 C80 1.390(7)
N7 C82 1.439(6)
N8 C79 1.354(6)
N8 C81 1.397(7)
N8 C91 1.449(7)
C1 H1 0.9500
C2 H2 0.9500
C3 C4 1.501(7)
C3 H3A 0.9900
C3 H3B 0.9900
C4 H4A 0.9800
C4 H4B 0.9800
C4 H4C 0.9800
C5 C6 1.500(7)
C5 H5A 0.9900
C5 H5B 0.9900
C6 H6A 0.9800
C6 H6B 0.9800
C6 H6C 0.9800
C8 C9 1.332(7)
C8 H8 0.9500
C9 H9 0.9500
C10 C11 1.389(6)
C10 C15 1.392(6)
C11 C12 1.408(7)
C11 C16 1.501(6)
C12 C13 1.388(7)
C12 H12 0.9500
C13 C14 1.374(7)
C13 C17 1.517(7)
C14 C15 1.394(7)
C14 H14 0.9500
C15 C18 1.501(6)
C16 H16A 0.9800
C16 H16B 0.9800
C16 H16C 0.9800
C17 H17A 0.9800
C17 H17B 0.9800
C17 H17C 0.9800
C18 H18A 0.9800
C18 H18B 0.9800
C18 H18C 0.9800
C19 C24 1.388(6)
C19 C20 1.390(6)
C20 C21 1.403(6)
C20 C25 1.502(6)
C21 C22 1.382(7)
C21 H21 0.9500
C22 C23 1.379(7)
C22 C26 1.509(7)
C23 C24 1.395(7)
C23 H23 0.9500
C24 C27 1.498(6)
C25 H25A 0.9800
C25 H25B 0.9800
C25 H25C 0.9800
C26 H26A 0.9800
C26 H26B 0.9800
C26 H26C 0.9800
C27 H27A 0.9800
C27 H27B 0.9800
C27 H27C 0.9800
C29 C30 1.318(7)
C29 H29 0.9500
C30 H30 0.9500
C31 C36 1.385(6)
C31 C32 1.395(6)
C32 C33 1.386(7)
C32 C37 1.502(7)
C33 C34 1.388(7)
C33 H33 0.9500
C34 C35 1.395(7)
C34 C38 1.508(7)
C35 C36 1.388(7)
C35 H35 0.9500
C36 C39 1.504(7)
C37 H37A 0.9800
C37 H37B 0.9800
C37 H37C 0.9800
C38 H38A 0.9800
C38 H38B 0.9800
C38 H38C 0.9800
C39 H39A 0.9800
C39 H39B 0.9800
C39 H39C 0.9800
C40 C41 1.391(7)
C40 C45 1.405(7)
C41 C42 1.383(6)
C41 C46 1.512(7)
C42 C43 1.387(7)
C42 H42 0.9500
C43 C44 1.373(7)
C43 C47 1.521(7)
C44 C45 1.395(7)
C44 H44 0.9500
C45 C48 1.503(7)
C46 H46A 0.9800
C46 H46B 0.9800
C46 H46C 0.9800
C47 H47A 0.9800
C47 H47B 0.9800
C47 H47C 0.9800
C48 H48A 0.9800
C48 H48B 0.9800
C48 H48C 0.9800
C49 H49 0.9500
C50 H50 0.9500
C51 H51 0.9500
C52 C53 1.448(8)
C52 H52A 0.9900
C52 H52B 0.9900
C53 H53A 0.9800
C53 H53B 0.9800
C53 H53C 0.9800
C54 C55 1.463(8)
C54 H54A 0.9900
C54 H54B 0.9900
C55 H55A 0.9800
C55 H55B 0.9800
C55 H55C 0.9800
C56 C57 1.332(9)
C56 H56A 0.9900
C56 H56B 0.9900
C57 H57A 0.9800
C57 H57B 0.9800
C57 H57C 0.9800
C59 C60 1.330(7)
C59 H59 0.9500
C60 H60 0.9500
C61 C62 1.388(7)
C61 C66 1.388(7)
C62 C63 1.388(7)
C62 C67 1.508(7)
C63 C64 1.382(7)
C63 H63 0.9500
C64 C65 1.375(7)
C64 C68 1.516(7)
C65 C66 1.395(7)
C65 H65 0.9500
C66 C69 1.514(7)
C67 H67A 0.9800
C67 H67B 0.9800
C67 H67C 0.9800
C68 H68A 0.9800
C68 H68B 0.9800
C68 H68C 0.9800
C69 H69A 0.9800
C69 H69B 0.9800
C69 H69C 0.9800
C70 C75 1.384(7)
C70 C71 1.398(7)
C71 C72 1.389(7)
C71 C76 1.506(7)
C72 C73 1.396(7)
C72 H72 0.9500
C73 C74 1.377(7)
C73 C77 1.508(7)
C74 C75 1.394(7)
C74 H74 0.9500
C75 C78 1.509(7)
C76 H76A 0.9800
C76 H76B 0.9800
C76 H76C 0.9800
C77 H77A 0.9800
C77 H77B 0.9800
C77 H77C 0.9800
C78 H78A 0.9800
C78 H78B 0.9800
C78 H78C 0.9800
C80 C81 1.319(8)
C80 H80 0.9500
C81 H81 0.9500
C82 C87 1.391(7)
C82 C83 1.407(7)
C83 C84 1.383(7)
C83 C88 1.508(7)
C84 C85 1.385(7)
C84 H84 0.9500
C85 C86 1.388(7)
C85 C89 1.499(7)
C86 C87 1.381(7)
C86 H86 0.9500
C87 C90 1.513(7)
C88 H88A 0.9800
C88 H88B 0.9800
C88 H88C 0.9800
C89 H89A 0.9800
C89 H89B 0.9800
C89 H89C 0.9800
C90 H90A 0.9800
C90 H90B 0.9800
C90 H90C 0.9800
C91 C96 1.388(7)
C91 C92 1.388(7)
C92 C93 1.411(8)
C92 C97 1.492(8)
C93 C94 1.392(8)
C93 H93 0.9500
C94 C95 1.385(8)
C94 C98 1.521(9)
C95 C96 1.379(8)
C95 H95 0.9500
C96 C99 1.506(7)
C97 H97A 0.9800
C97 H97B 0.9800
C97 H97C 0.9800
C98 H98A 0.9800
C98 H98B 0.9800
C98 H98C 0.9800
C99 H99A 0.9800
C99 H99B 0.9800
C99 H99C 0.9800
C100 C101 1.481(12)
C100 H10A 0.9800
C100 H10B 0.9800
C100 H10C 0.9800
C101 O11 1.391(8)
C101 H10D 0.9900
C101 H10E 0.9900
O11 C102 1.378(8)
C102 C103 1.540(11)
C102 H10F 0.9900
C102 H10G 0.9900
C103 H10H 0.9800
C103 H10I 0.9800
C103 H10J 0.9800

loop_
_geom_torsion_atom_site_label_1
_geom_torsion_atom_site_label_2
_geom_torsion_atom_site_label_3
_geom_torsion_atom_site_label_4
_geom_torsion
C3 Zn1 O1 C1 152.2(4)
C7 Zn1 O1 C1 -70.0(4)
O3 Zn1 O1 C1 36.6(4)
C5 Zn2 O2 C1 129.0(5)
O3 Zn2 O2 C1 14.3(5)
C28 Zn2 O2 C1 -95.3(5)
C5 Zn2 O3 C2 72.9(4)
C28 Zn2 O3 C2 -71.9(3)
O2 Zn2 O3 C2 -174.0(3)
C5 Zn2 O3 Zn1 -99.2(2)
C28 Zn2 O3 Zn1 116.0(2)
O2 Zn2 O3 Zn1 13.85(19)
C3 Zn1 O3 C2 40.9(4)
O1 Zn1 O3 C2 157.7(3)
C7 Zn1 O3 C2 -95.3(3)
C3 Zn1 O3 Zn2 -147.1(2)
O1 Zn1 O3 Zn2 -30.3(2)
C7 Zn1 O3 Zn2 76.7(2)
O7 Zn3 O5 C49 65.7(6)
C52 Zn3 O5 C49 -43.9(6)
C58 Zn3 O5 C49 171.0(5)
C56 Zn5 O6 C49 -69.1(5)
O8 Zn5 O6 C49 75.2(4)
O10 Zn5 O6 C49 165.1(4)
C56 Zn5 O6 Zn4 107.3(4)
O8 Zn5 O6 Zn4 -108.5(2)
O10 Zn5 O6 Zn4 -18.5(2)
C54 Zn4 O6 C49 -37.6(5)
O9 Zn4 O6 C49 -153.2(4)
C79 Zn4 O6 C49 101.2(4)
C54 Zn4 O6 Zn5 146.3(2)
O9 Zn4 O6 Zn5 30.6(2)
C79 Zn4 O6 Zn5 -74.9(2)
C52 Zn3 O7 C50 167.3(9)
C58 Zn3 O7 C50 -56.5(10)
O5 Zn3 O7 C50 50.2(10)
C56 Zn5 O8 C50 109.0(6)
O6 Zn5 O8 C50 -38.5(6)
O10 Zn5 O8 C50 -130.6(5)
C54 Zn4 O9 C51 -142.9(5)
C79 Zn4 O9 C51 70.9(5)
O6 Zn4 O9 C51 -29.8(5)
C56 Zn5 O10 C51 -139.4(7)
O8 Zn5 O10 C51 100.0(7)
O6 Zn5 O10 C51 -7.6(7)
Zn2 O2 C1 O1 -14.3(9)
Zn1 O1 C1 O2 -19.0(8)
Zn2 O3 C2 O4 0.2(6)
Zn1 O3 C2 O4 172.8(4)
O1 Zn1 C3 C4 29.2(4)
C7 Zn1 C3 C4 -98.5(4)
O3 Zn1 C3 C4 136.3(4)
O3 Zn2 C5 C6 154.9(4)
C28 Zn2 C5 C6 -68.0(5)
O2 Zn2 C5 C6 53.2(5)
C9 N2 C7 N1 -0.6(5)
C19 N2 C7 N1 -180.0(4)
C9 N2 C7 Zn1 172.5(3)
C19 N2 C7 Zn1 -6.9(6)
C8 N1 C7 N2 0.5(5)
C10 N1 C7 N2 176.4(4)
C8 N1 C7 Zn1 -171.7(4)
C10 N1 C7 Zn1 4.2(7)
C3 Zn1 C7 N2 -51.6(5)
O1 Zn1 C7 N2 177.7(4)
O3 Zn1 C7 N2 76.3(4)
C3 Zn1 C7 N1 119.3(4)
O1 Zn1 C7 N1 -11.5(5)
O3 Zn1 C7 N1 -112.9(4)
C7 N1 C8 C9 -0.2(6)
C10 N1 C8 C9 -176.4(4)
N1 C8 C9 N2 -0.2(6)
C7 N2 C9 C8 0.5(6)
C19 N2 C9 C8 179.9(4)
C7 N1 C10 C11 111.9(5)
C8 N1 C10 C11 -72.5(6)
C7 N1 C10 C15 -72.8(6)
C8 N1 C10 C15 102.8(5)
C15 C10 C11 C12 -2.0(7)
N1 C10 C11 C12 173.1(4)
C15 C10 C11 C16 176.8(5)
N1 C10 C11 C16 -8.1(7)
C10 C11 C12 C13 -0.2(7)
C16 C11 C12 C13 -179.1(5)
C11 C12 C13 C14 2.4(8)
C11 C12 C13 C17 -175.9(5)
C12 C13 C14 C15 -2.6(8)
C17 C13 C14 C15 175.7(5)
C11 C10 C15 C14 1.9(7)
N1 C10 C15 C14 -173.1(4)
C11 C10 C15 C18 -176.0(4)
N1 C10 C15 C18 8.9(7)
C13 C14 C15 C10 0.4(7)
C13 C14 C15 C18 178.4(5)
C7 N2 C19 C24 -94.9(6)
C9 N2 C19 C24 85.7(6)
C7 N2 C19 C20 88.5(6)
C9 N2 C19 C20 -90.9(6)
C24 C19 C20 C21 0.9(7)
N2 C19 C20 C21 177.3(4)
C24 C19 C20 C25 -177.2(5)
N2 C19 C20 C25 -0.7(7)
C19 C20 C21 C22 -1.4(7)
C25 C20 C21 C22 176.7(4)
C20 C21 C22 C23 1.4(7)
C20 C21 C22 C26 -178.1(5)
C21 C22 C23 C24 -0.9(7)
C26 C22 C23 C24 178.7(5)
C20 C19 C24 C23 -0.4(7)
N2 C19 C24 C23 -176.8(4)
C20 C19 C24 C27 179.6(4)
N2 C19 C24 C27 3.1(7)
C22 C23 C24 C19 0.4(7)
C22 C23 C24 C27 -179.6(5)
C29 N3 C28 N4 -0.6(5)
C31 N3 C28 N4 -179.3(4)
C29 N3 C28 Zn2 -179.3(3)
C31 N3 C28 Zn2 1.9(7)
C30 N4 C28 N3 0.6(5)
C40 N4 C28 N3 177.3(4)
C30 N4 C28 Zn2 179.2(4)
C40 N4 C28 Zn2 -4.1(7)
C5 Zn2 C28 N3 30.9(5)
O3 Zn2 C28 N3 169.1(4)
O2 Zn2 C28 N3 -94.4(4)
C5 Zn2 C28 N4 -147.5(4)
O3 Zn2 C28 N4 -9.2(5)
O2 Zn2 C28 N4 87.3(4)
C28 N3 C29 C30 0.4(6)
C31 N3 C29 C30 179.2(4)
N3 C29 C30 N4 0.0(6)
C28 N4 C30 C29 -0.4(6)
C40 N4 C30 C29 -177.3(5)
C28 N3 C31 C36 86.3(6)
C29 N3 C31 C36 -92.3(6)
C28 N3 C31 C32 -98.5(6)
C29 N3 C31 C32 82.9(6)
C36 C31 C32 C33 -2.9(7)
N3 C31 C32 C33 -177.9(4)
C36 C31 C32 C37 175.6(5)
N3 C31 C32 C37 0.6(7)
C31 C32 C33 C34 0.9(8)
C37 C32 C33 C34 -177.5(5)
C32 C33 C34 C35 1.3(8)
C32 C33 C34 C38 -176.9(5)
C33 C34 C35 C36 -1.6(8)
C38 C34 C35 C36 176.5(5)
C32 C31 C36 C35 2.6(7)
N3 C31 C36 C35 177.5(4)
C32 C31 C36 C39 -177.1(5)
N3 C31 C36 C39 -2.1(7)
C34 C35 C36 C31 -0.2(7)
C34 C35 C36 C39 179.4(5)
C28 N4 C40 C41 -83.3(6)
C30 N4 C40 C41 93.1(6)
C28 N4 C40 C45 101.6(6)
C30 N4 C40 C45 -82.0(6)
C45 C40 C41 C42 -0.5(7)
N4 C40 C41 C42 -175.4(4)
C45 C40 C41 C46 176.8(5)
N4 C40 C41 C46 1.9(7)
C40 C41 C42 C43 -0.5(7)
C46 C41 C42 C43 -177.8(5)
C41 C42 C43 C44 0.6(8)
C41 C42 C43 C47 -178.8(5)
C42 C43 C44 C45 0.3(8)
C47 C43 C44 C45 179.7(5)
C43 C44 C45 C40 -1.2(7)
C43 C44 C45 C48 176.8(5)
C41 C40 C45 C44 1.3(7)
N4 C40 C45 C44 176.2(4)
C41 C40 C45 C48 -176.7(5)
N4 C40 C45 C48 -1.8(7)
Zn5 O6 C49 O5 2.9(7)
Zn4 O6 C49 O5 -173.5(4)
Zn3 O5 C49 O6 -105.4(6)
Zn3 O7 C50 O8 -45.3(12)
Zn5 O8 C50 O7 0.2(9)
Zn5 O10 C51 O9 13.2(11)
Zn4 O9 C51 O10 12.2(9)
O7 Zn3 C52 C53 -91.3(6)
C58 Zn3 C52 C53 147.0(5)
O5 Zn3 C52 C53 11.2(7)
O9 Zn4 C54 C55 -17.1(6)
C79 Zn4 C54 C55 117.1(5)
O6 Zn4 C54 C55 -122.9(5)
O8 Zn5 C56 C57 -6.5(10)
O6 Zn5 C56 C57 134.6(8)
O10 Zn5 C56 C57 -111.0(9)
C60 N6 C58 N5 -0.4(5)
C70 N6 C58 N5 -179.8(4)
C60 N6 C58 Zn3 167.0(4)
C70 N6 C58 Zn3 -12.4(7)
C59 N5 C58 N6 0.5(5)
C61 N5 C58 N6 -178.2(4)
C59 N5 C58 Zn3 -166.6(4)
C61 N5 C58 Zn3 14.8(7)
O7 Zn3 C58 N6 164.5(4)
C52 Zn3 C58 N6 -72.8(5)
O5 Zn3 C58 N6 66.2(5)
O7 Zn3 C58 N5 -31.2(5)
C52 Zn3 C58 N5 91.4(5)
O5 Zn3 C58 N5 -129.6(4)
C58 N5 C59 C60 -0.4(6)
C61 N5 C59 C60 178.3(4)
N5 C59 C60 N6 0.1(6)
C58 N6 C60 C59 0.2(6)
C70 N6 C60 C59 179.6(4)
C58 N5 C61 C62 -76.7(6)
C59 N5 C61 C62 104.8(6)
C58 N5 C61 C66 104.2(6)
C59 N5 C61 C66 -74.3(6)
C66 C61 C62 C63 -0.6(8)
N5 C61 C62 C63 -179.7(4)
C66 C61 C62 C67 -178.3(5)
N5 C61 C62 C67 2.6(7)
C61 C62 C63 C64 -1.2(8)
C67 C62 C63 C64 176.6(5)
C62 C63 C64 C65 2.5(8)
C62 C63 C64 C68 -177.8(5)
C63 C64 C65 C66 -2.1(8)
C68 C64 C65 C66 178.2(5)
C62 C61 C66 C65 1.0(8)
N5 C61 C66 C65 -180.0(4)
C62 C61 C66 C69 -179.1(5)
N5 C61 C66 C69 0.0(8)
C64 C65 C66 C61 0.4(8)
C64 C65 C66 C69 -179.5(6)
C58 N6 C70 C75 92.0(6)
C60 N6 C70 C75 -87.3(6)
C58 N6 C70 C71 -89.9(6)
C60 N6 C70 C71 90.8(6)
C75 C70 C71 C72 0.3(7)
N6 C70 C71 C72 -177.7(4)
C75 C70 C71 C76 -178.8(5)
N6 C70 C71 C76 3.2(7)
C70 C71 C72 C73 0.1(7)
C76 C71 C72 C73 179.2(5)
C71 C72 C73 C74 0.1(8)
C71 C72 C73 C77 179.1(5)
C72 C73 C74 C75 -0.8(7)
C77 C73 C74 C75 -179.7(5)
C71 C70 C75 C74 -0.9(7)
N6 C70 C75 C74 177.0(4)
C71 C70 C75 C78 -179.5(4)
N6 C70 C75 C78 -1.5(7)
C73 C74 C75 C70 1.2(7)
C73 C74 C75 C78 179.8(5)
C81 N8 C79 N7 0.4(6)
C91 N8 C79 N7 -178.7(5)
C81 N8 C79 Zn4 177.9(4)
C91 N8 C79 Zn4 -1.2(8)
C80 N7 C79 N8 -0.5(6)
C82 N7 C79 N8 -178.4(4)
C80 N7 C79 Zn4 -178.3(4)
C82 N7 C79 Zn4 3.8(7)
C54 Zn4 C79 N8 -126.2(5)
O9 Zn4 C79 N8 10.4(5)
O6 Zn4 C79 N8 110.0(5)
C54 Zn4 C79 N7 50.9(5)
O9 Zn4 C79 N7 -172.5(4)
O6 Zn4 C79 N7 -72.9(4)
C79 N7 C80 C81 0.4(7)
C82 N7 C80 C81 178.2(5)
N7 C80 C81 N8 -0.2(6)
C79 N8 C81 C80 -0.1(7)
C91 N8 C81 C80 179.0(5)
C79 N7 C82 C87 96.4(6)
C80 N7 C82 C87 -81.2(7)
C79 N7 C82 C83 -82.5(6)
C80 N7 C82 C83 100.0(6)
C87 C82 C83 C84 -4.0(8)
N7 C82 C83 C84 174.9(5)
C87 C82 C83 C88 176.6(5)
N7 C82 C83 C88 -4.5(7)
C82 C83 C84 C85 0.4(8)
C88 C83 C84 C85 179.8(5)
C83 C84 C85 C86 2.7(8)
C83 C84 C85 C89 -175.9(5)
C84 C85 C86 C87 -2.6(8)
C89 C85 C86 C87 176.1(5)
C85 C86 C87 C82 -0.7(8)
C85 C86 C87 C90 -178.4(5)
C83 C82 C87 C86 4.1(8)
N7 C82 C87 C86 -174.7(5)
C83 C82 C87 C90 -178.2(5)
N7 C82 C87 C90 3.0(7)
C79 N8 C91 C96 -104.8(6)
C81 N8 C91 C96 76.2(7)
C79 N8 C91 C92 74.6(7)
C81 N8 C91 C92 -104.4(6)
C96 C91 C92 C93 -0.6(8)
N8 C91 C92 C93 180.0(5)
C96 C91 C92 C97 178.2(5)
N8 C91 C92 C97 -1.2(8)
C91 C92 C93 C94 1.8(8)
C97 C92 C93 C94 -177.0(5)
C92 C93 C94 C95 -1.9(9)
C92 C93 C94 C98 178.9(6)
C93 C94 C95 C96 0.6(9)
C98 C94 C95 C96 179.9(6)
C94 C95 C96 C91 0.6(8)
C94 C95 C96 C99 178.0(5)
C92 C91 C96 C95 -0.5(8)
N8 C91 C96 C95 178.9(5)
C92 C91 C96 C99 -178.0(5)
N8 C91 C96 C99 1.5(7)
C100 C101 O11 C102 178.4(7)
C101 O11 C102 C103 174.0(6)
